data_9001517
loop_
_publ_author_name
'Grice, J. D.'
'Ercit, T. S.'
'Hawthorne, F. C.'

_publ_section_title
;
 Povondraite, a redefinition of the tourmaline ferridravite
 Note: Atomic parameters updated by Grice on 11/20/2001.
;
_journal_name_full 'American Mineralogist'
_journal_page_first 433
_journal_page_last 436
_journal_volume 78
_journal_year 1993
_chemical_formula_sum 'B3 Fe9 H1.998 Na O31 Si6'
_chemical_name_mineral Povondraite
_space_group_IT_number 160
_symmetry_space_group_name_Hall 'R 3 -2"'
_symmetry_space_group_name_H-M 'R 3 m :H'
_cell_angle_alpha 90
_cell_angle_beta 90
_cell_angle_gamma 120
_cell_length_a 16.186
_cell_length_b 16.186
_cell_length_c 7.444
_cell_formula_units_Z 3
_cell_volume 1688.947
_exptl_crystal_density_diffrn 3.612
_cod_original_sg_symbol_H-M 'R 3 m'
_cod_original_formula_sum 'Na Fe9 B3 Si6 O31 H1.998'
_cod_database_code 9001517

loop_
_symmetry_equiv_pos_as_xyz
x,y,z
2/3+x,1/3+y,1/3+z
1/3+x,2/3+y,2/3+z
x,x-y,z
2/3+x,1/3+x-y,1/3+z
1/3+x,2/3+x-y,2/3+z
-y,-x,z
2/3-y,1/3-x,1/3+z
1/3-y,2/3-x,2/3+z
-x+y,y,z
2/3-x+y,1/3+y,1/3+z
1/3-x+y,2/3+y,2/3+z
-y,x-y,z
2/3-y,1/3+x-y,1/3+z
1/3-y,2/3+x-y,2/3+z
-x+y,-x,z
2/3-x+y,1/3-x,1/3+z
1/3-x+y,2/3-x,2/3+z

loop_
_atom_site_aniso_label
_atom_site_aniso_U_11
_atom_site_aniso_U_22
_atom_site_aniso_U_33
_atom_site_aniso_U_12
_atom_site_aniso_U_13
_atom_site_aniso_U_23
NaX 0.01710 0.01710 0.03400 0.00855 0.00000 0.00000
FeY 0.00440 0.00360 0.01180 0.00220 -0.00090 -0.00050
FeZ 0.00410 0.00410 0.00910 0.00210 0.00050 0.00090
B 0.01180 0.00460 0.00780 0.00230 0.00030 0.00060
Si 0.00560 0.00430 0.00970 0.00280 -0.00100 -0.00100
O1 0.00770 0.00770 0.00770 0.00385 0.00000 0.00000
O2 0.01010 0.00410 0.01300 0.00200 0.00090 0.00180
O3 0.01220 0.00770 0.00880 0.00610 -0.00260 -0.00130
O4 0.00820 0.01560 0.01260 0.00780 -0.00580 -0.00290
O5 0.01020 0.00400 0.01830 0.00510 0.00050 0.00020
O6 0.01140 0.00690 0.00830 0.00570 -0.00040 -0.00160
O7 0.00860 0.00680 0.01190 0.00200 -0.00020 -0.00090
O8 0.00530 0.00970 0.01750 0.00450 0.00380 0.00550

loop_
_atom_site_label
_atom_site_fract_x
_atom_site_fract_y
_atom_site_fract_z
_atom_site_occupancy
_atom_site_U_iso_or_equiv
NaX 0.00000 0.00000 0.22770 1.00000 ?
FeY 0.12240 0.06120 0.64290 1.00000 ?
FeZ 0.29870 0.26270 0.61240 1.00000 ?
B 0.10970 0.21940 0.45580 1.00000 ?
Si 0.18920 0.18760 0.00000 1.00000 ?
O1 0.00000 0.00000 0.77180 1.00000 ?
O2 0.06100 0.12200 0.49050 1.00000 ?
O3 0.25780 0.12890 0.51230 1.00000 ?
O4 0.09240 0.18480 0.06920 1.00000 ?
O5 0.18260 0.09130 0.08660 1.00000 ?
O6 0.19220 0.18290 0.78380 1.00000 ?
O7 0.28110 0.28130 0.07540 1.00000 ?
O8 0.20700 0.26790 0.44200 1.00000 ?
H3 0.24110 0.12050 0.40270 0.66600 0.02000
